data_4088237
loop_
_publ_author_name
'Xiang, Li'
'Xie, Zuowei'

_publ_section_title
;
 Tantallacarborane Mediated Consecutive C--C and C--N Coupling Reactions
 of Alkyl Isonitriles: A Facile Route to N-Heterocycles
;
_journal_issue 2
_journal_name_full Organometallics
_journal_page_first 233
_journal_paper_doi 10.1021/acs.organomet.5b00953
_journal_volume 35
_journal_year 2016
_chemical_formula_sum 'C29 H73 B9 N5 Si4 Ta'
_chemical_formula_weight 882.52
_space_group_IT_number 14
_space_group_name_Hall '-P 2ybc'
_space_group_name_H-M_alt 'P 1 21/c 1'
_symmetry_cell_setting monoclinic
_symmetry_space_group_name_H-M 'P 1 21/c 1'
_atom_sites_solution_hydrogens geom
_atom_sites_solution_primary direct
_atom_sites_solution_secondary difmap
_audit_creation_method SHELXL-97
_cell_angle_alpha 90.00
_cell_angle_beta 107.7800(10)
_cell_angle_gamma 90.00
_cell_formula_units_Z 8
_cell_length_a 27.3982(17)
_cell_length_b 17.0318(11)
_cell_length_c 21.3897(13)
_cell_measurement_reflns_used 381
_cell_measurement_temperature 296(2)
_cell_measurement_theta_max 15
_cell_measurement_theta_min 15
_cell_volume 9504.6(10)
_computing_structure_refinement 'SHELXL-97 (Sheldrick, 1997)'
_computing_structure_solution 'SHELXS-97 (Sheldrick, 1990)'
_diffrn_ambient_temperature 296(2)
_diffrn_measured_fraction_theta_full 0.986
_diffrn_measured_fraction_theta_max 0.986
_diffrn_measurement_device_type 'BRUKER KAPPA APXII DUO DIFFRACTOMETER'
_diffrn_measurement_method 'PHI & OMEGA SCAN'
_diffrn_radiation_monochromator graphite
_diffrn_radiation_source 'fine-focus sealed tube'
_diffrn_radiation_type MoK\a
_diffrn_radiation_wavelength 0.71073
_diffrn_reflns_av_R_equivalents 0.1332
_diffrn_reflns_av_sigmaI/netI 0.0950
_diffrn_reflns_limit_h_max 32
_diffrn_reflns_limit_h_min -32
_diffrn_reflns_limit_k_max 20
_diffrn_reflns_limit_k_min -20
_diffrn_reflns_limit_l_max 23
_diffrn_reflns_limit_l_min -25
_diffrn_reflns_number 105091
_diffrn_reflns_theta_full 25.25
_diffrn_reflns_theta_max 25.25
_diffrn_reflns_theta_min 1.43
_exptl_absorpt_coefficient_mu 2.439
_exptl_absorpt_correction_T_max 0.5282
_exptl_absorpt_correction_T_min 0.3752
_exptl_absorpt_correction_type multi-scan
_exptl_crystal_colour orange
_exptl_crystal_density_diffrn 1.233
_exptl_crystal_density_method 'not measured'
_exptl_crystal_description block
_exptl_crystal_F_000 3648
_exptl_crystal_size_max 0.50
_exptl_crystal_size_mid 0.40
_exptl_crystal_size_min 0.30
_refine_diff_density_max 0.721
_refine_diff_density_min -0.686
_refine_diff_density_rms 0.147
_refine_ls_extinction_method none
_refine_ls_goodness_of_fit_ref 1.064
_refine_ls_hydrogen_treatment riding
_refine_ls_matrix_type full
_refine_ls_number_parameters 901
_refine_ls_number_reflns 16983
_refine_ls_number_restraints 9
_refine_ls_restrained_S_all 1.065
_refine_ls_R_factor_all 0.0860
_refine_ls_R_factor_gt 0.0537
_refine_ls_shift/su_max 0.072
_refine_ls_shift/su_mean 0.003
_refine_ls_structure_factor_coef Fsqd
_refine_ls_weighting_details 'calc w=1/[\s^2^(Fo^2^)+(0.0782P)^2^+0.0000P] where P=(Fo^2^+2Fc^2^)/3'
_refine_ls_weighting_scheme calc
_refine_ls_wR_factor_gt 0.1303
_refine_ls_wR_factor_ref 0.1626
_reflns_number_gt 11631
_reflns_number_total 16983
_reflns_threshold_expression >2sigma(I)
_cod_data_source_file om5b00953_si_002.cif
_cod_data_source_block 5
_cod_original_sg_symbol_H-M P2(1)/c
_cod_database_code 4088237

loop_
_symmetry_equiv_pos_as_xyz
'x, y, z'
'-x, y+1/2, -z+1/2'
'-x, -y, -z'
'x, -y-1/2, z-1/2'

loop_
_atom_site_label
_atom_site_type_symbol
_atom_site_fract_x
_atom_site_fract_y
_atom_site_fract_z
_atom_site_U_iso_or_equiv
_atom_site_adp_type
_atom_site_occupancy
_atom_site_symmetry_multiplicity
_atom_site_calc_flag
_atom_site_refinement_flags
_atom_site_disorder_assembly
_atom_site_disorder_group
Ta1' Ta 0.153005(10) 0.804008(14) -0.257994(13) 0.03746(10) Uani 1 1 d . A .
Ta1 Ta 0.346241(10) 0.309071(14) 0.125402(12) 0.03553(10) Uani 1 1 d . . .
Si1 Si 0.33923(8) 0.06525(11) 0.01936(10) 0.0495(5) Uani 1 1 d . . .
Si2 Si 0.43505(11) 0.48374(13) 0.26650(13) 0.0789(8) Uani 1 1 d . . .
Si3 Si 0.51057(9) 0.23901(18) -0.01530(12) 0.0751(7) Uani 1 1 d . . .
Si4 Si 0.37836(11) 0.44744(16) -0.12611(12) 0.0823(8) Uani 1 1 d . . .
Si1' Si 0.15647(8) 0.55743(12) -0.35519(12) 0.0611(6) Uani 1 1 d . . .
Si2' Si 0.07223(12) 0.98543(14) -0.18271(13) 0.0776(8) Uani 1 1 d . . .
Si3' Si -0.01480(8) 0.73157(16) -0.52537(11) 0.0640(6) Uani 1 1 d . . .
Si4' Si 0.11543(10) 0.93672(13) -0.53944(11) 0.0638(6) Uani 1 1 d . . .
C1 C 0.2503(2) 0.2705(4) 0.0900(3) 0.0453(16) Uani 1 1 d . . .
C2 C 0.2580(3) 0.3577(4) 0.1178(3) 0.0493(17) Uani 1 1 d . . .
H2 H 0.2547 0.4058 0.0824 0.059 Uiso 1 1 calc R . .
C11 C 0.3774(3) 0.1332(4) 0.0883(3) 0.0446(16) Uani 1 1 d . . .
H11A H 0.3725 0.1137 0.1285 0.054 Uiso 1 1 calc R . .
H11C H 0.4133 0.1252 0.0924 0.054 Uiso 1 1 calc R . .
C12 C 0.2801(3) 0.0274(5) 0.0350(4) 0.076(3) Uani 1 1 d . . .
H12A H 0.2570 0.0702 0.0338 0.114 Uiso 1 1 calc R . .
H12B H 0.2891 0.0028 0.0774 0.114 Uiso 1 1 calc R . .
H12G H 0.2637 -0.0103 0.0018 0.114 Uiso 1 1 calc R . .
C13 C 0.3209(3) 0.1118(5) -0.0635(4) 0.067(2) Uani 1 1 d . . .
H13A H 0.2983 0.1552 -0.0645 0.101 Uiso 1 1 calc R . .
H13B H 0.3038 0.0739 -0.0960 0.101 Uiso 1 1 calc R . .
H13C H 0.3511 0.1303 -0.0726 0.101 Uiso 1 1 calc R . .
C14 C 0.3828(3) -0.0189(4) 0.0221(4) 0.071(2) Uani 1 1 d . . .
H14A H 0.3921 -0.0425 0.0648 0.107 Uiso 1 1 calc R . .
H14B H 0.4132 -0.0007 0.0131 0.107 Uiso 1 1 calc R . .
H14C H 0.3658 -0.0570 -0.0103 0.107 Uiso 1 1 calc R . .
C15 C 0.3329(3) 0.4122(4) 0.0595(3) 0.0529(18) Uani 1 1 d . . .
H15A H 0.3215 0.4556 0.0800 0.079 Uiso 1 1 calc R . .
H15B H 0.3072 0.3996 0.0189 0.079 Uiso 1 1 calc R . .
H15C H 0.3642 0.4260 0.0510 0.079 Uiso 1 1 calc R . .
C16 C 0.4621(3) 0.3092(4) 0.1725(3) 0.0464(17) Uani 1 1 d . . .
C17 C 0.4491(2) 0.3021(4) 0.0979(3) 0.0416(16) Uani 1 1 d . . .
C18 C 0.4004(2) 0.2688(4) 0.0600(3) 0.0389(15) Uani 1 1 d . . .
C19 C 0.3840(2) 0.2857(4) -0.0070(3) 0.0407(15) Uani 1 1 d . . .
H19A H 0.3505 0.2739 -0.0315 0.049 Uiso 1 1 calc R . .
C20 C 0.4249(3) 0.3735(4) 0.2535(3) 0.0492(17) Uani 1 1 d . . .
H20A H 0.4554 0.3477 0.2814 0.059 Uiso 1 1 calc R . .
H20B H 0.3968 0.3588 0.2699 0.059 Uiso 1 1 calc R . .
C21 C 0.4201(6) 0.5399(6) 0.1882(6) 0.162(7) Uani 1 1 d . . .
H21A H 0.4417 0.5219 0.1633 0.243 Uiso 1 1 calc R . .
H21C H 0.4261 0.5947 0.1977 0.243 Uiso 1 1 calc R . .
H21D H 0.3848 0.5319 0.1633 0.243 Uiso 1 1 calc R . .
C22 C 0.5025(4) 0.5035(6) 0.3191(5) 0.101(3) Uani 1 1 d . . .
H22A H 0.5260 0.4871 0.2963 0.151 Uiso 1 1 calc R . .
H22C H 0.5093 0.4748 0.3595 0.151 Uiso 1 1 calc R . .
H22E H 0.5067 0.5586 0.3284 0.151 Uiso 1 1 calc R . .
C23 C 0.3937(5) 0.5177(7) 0.3150(7) 0.148(6) Uani 1 1 d . . .
H23A H 0.4016 0.4886 0.3553 0.221 Uiso 1 1 calc R . .
H23B H 0.3584 0.5097 0.2903 0.221 Uiso 1 1 calc R . .
H23C H 0.3997 0.5726 0.3247 0.221 Uiso 1 1 calc R . .
C24 C 0.5072(3) 0.3658(6) 0.1975(4) 0.080(3) Uani 1 1 d . . .
H24A H 0.5366 0.3450 0.1879 0.120 Uiso 1 1 calc R . .
H24B H 0.5149 0.3722 0.2441 0.120 Uiso 1 1 calc R . .
H24C H 0.4983 0.4158 0.1763 0.120 Uiso 1 1 calc R . .
C25 C 0.4762(3) 0.2277(5) 0.2050(4) 0.065(2) Uani 1 1 d . . .
H25A H 0.5064 0.2083 0.1964 0.098 Uiso 1 1 calc R . .
H25B H 0.4483 0.1919 0.1872 0.098 Uiso 1 1 calc R . .
H25C H 0.4825 0.2323 0.2516 0.098 Uiso 1 1 calc R . .
C26 C 0.4689(3) 0.3252(5) 0.0005(4) 0.0532(18) Uani 1 1 d . . .
H26A H 0.4808 0.3730 -0.0158 0.064 Uiso 1 1 calc R . .
C27 C 0.5600(5) 0.2159(8) 0.0625(6) 0.146(6) Uani 1 1 d . . .
H27A H 0.5439 0.2009 0.0947 0.219 Uiso 1 1 calc R . .
H27B H 0.5811 0.2613 0.0776 0.219 Uiso 1 1 calc R . .
H27C H 0.5809 0.1734 0.0557 0.219 Uiso 1 1 calc R . .
C28 C 0.5403(5) 0.2680(10) -0.0781(7) 0.165(6) Uani 1 1 d . . .
H28A H 0.5140 0.2798 -0.1184 0.247 Uiso 1 1 calc R . .
H28B H 0.5611 0.2257 -0.0853 0.247 Uiso 1 1 calc R . .
H28C H 0.5613 0.3136 -0.0635 0.247 Uiso 1 1 calc R . .
C29 C 0.4697(5) 0.1510(8) -0.0434(9) 0.175(7) Uani 1 1 d . . .
H29A H 0.4438 0.1626 -0.0840 0.262 Uiso 1 1 calc R . .
H29B H 0.4537 0.1367 -0.0109 0.262 Uiso 1 1 calc R . .
H29C H 0.4905 0.1083 -0.0498 0.262 Uiso 1 1 calc R . .
C30 C 0.3971(3) 0.3412(5) -0.1064(3) 0.063(2) Uani 1 1 d . . .
H30A H 0.3680 0.3088 -0.1292 0.076 Uiso 1 1 calc R . .
H30B H 0.4245 0.3289 -0.1247 0.076 Uiso 1 1 calc R . .
C31 C 0.3124(4) 0.4623(7) -0.1215(5) 0.107(4) Uani 1 1 d . . .
H31A H 0.2892 0.4278 -0.1520 0.160 Uiso 1 1 calc R . .
H31B H 0.3022 0.5158 -0.1323 0.160 Uiso 1 1 calc R . .
H31C H 0.3117 0.4510 -0.0778 0.160 Uiso 1 1 calc R . .
C32 C 0.3800(5) 0.4635(8) -0.2115(5) 0.137(5) Uani 1 1 d . . .
H32A H 0.3566 0.4281 -0.2407 0.205 Uiso 1 1 calc R . .
H32B H 0.4141 0.4541 -0.2134 0.205 Uiso 1 1 calc R . .
H32C H 0.3703 0.5166 -0.2244 0.205 Uiso 1 1 calc R . .
C33 C 0.4230(5) 0.5141(6) -0.0671(6) 0.131(5) Uani 1 1 d . . .
H33A H 0.4212 0.5043 -0.0237 0.196 Uiso 1 1 calc R . .
H33B H 0.4136 0.5676 -0.0790 0.196 Uiso 1 1 calc R . .
H33C H 0.4573 0.5050 -0.0681 0.196 Uiso 1 1 calc R . .
C34 C 0.2400(3) 0.2521(5) 0.0169(3) 0.058(2) Uani 1 1 d D . .
H34A H 0.2727 0.2538 0.0079 0.070 Uiso 1 1 calc R . .
H34C H 0.2278 0.1984 0.0097 0.070 Uiso 1 1 calc R . .
C35 C 0.2027(3) 0.3030(5) -0.0340(4) 0.071(3) Uani 1 1 d D . .
H35A H 0.1681 0.2930 -0.0331 0.085 Uiso 1 1 calc R . .
H35B H 0.2104 0.3579 -0.0236 0.085 Uiso 1 1 calc R . .
C36 C 0.1833(5) 0.3505(8) -0.1438(5) 0.120(4) Uani 1 1 d . . .
H36A H 0.1997 0.3990 -0.1263 0.181 Uiso 1 1 calc R . .
H36B H 0.1474 0.3538 -0.1487 0.181 Uiso 1 1 calc R . .
H36C H 0.1880 0.3408 -0.1858 0.181 Uiso 1 1 calc R . .
C37 C 0.1827(5) 0.2147(7) -0.1236(6) 0.112(4) Uani 1 1 d . . .
H37A H 0.1859 0.2057 -0.1665 0.168 Uiso 1 1 calc R . .
H37B H 0.1471 0.2164 -0.1263 0.168 Uiso 1 1 calc R . .
H37C H 0.1993 0.1728 -0.0948 0.168 Uiso 1 1 calc R . .
C1' C 0.2483(3) 0.7643(5) -0.2180(3) 0.0523(18) Uani 1 1 d . A .
C2' C 0.2418(3) 0.8522(4) -0.1984(3) 0.0545(19) Uani 1 1 d . A .
H2' H 0.2454 0.8989 -0.2322 0.065 Uiso 1 1 calc R . .
C11' C 0.1194(2) 0.6270(3) -0.3164(3) 0.0437(16) Uani 1 1 d . . .
H11B H 0.0834 0.6190 -0.3396 0.052 Uiso 1 1 calc R . .
H11D H 0.1249 0.6086 -0.2718 0.052 Uiso 1 1 calc R . .
C12' C 0.2153(4) 0.5187(5) -0.2954(5) 0.089(3) Uani 1 1 d . . .
H12C H 0.2069 0.4957 -0.2590 0.134 Uiso 1 1 calc R . .
H12D H 0.2393 0.5607 -0.2800 0.134 Uiso 1 1 calc R . .
H12E H 0.2302 0.4795 -0.3161 0.134 Uiso 1 1 calc R . .
C13' C 0.1735(4) 0.6009(6) -0.4241(4) 0.085(3) Uani 1 1 d . . .
H13D H 0.1432 0.6212 -0.4556 0.128 Uiso 1 1 calc R . .
H13E H 0.1885 0.5614 -0.4445 0.128 Uiso 1 1 calc R . .
H13F H 0.1976 0.6427 -0.4084 0.128 Uiso 1 1 calc R . .
C14' C 0.1115(4) 0.4754(6) -0.3868(6) 0.117(4) Uani 1 1 d . . .
H14D H 0.1022 0.4519 -0.3512 0.176 Uiso 1 1 calc R . .
H14E H 0.1276 0.4367 -0.4065 0.176 Uiso 1 1 calc R . .
H14F H 0.0813 0.4949 -0.4190 0.176 Uiso 1 1 calc R . .
C15' C 0.1672(3) 0.9023(4) -0.3168(4) 0.064(2) Uani 1 1 d . . .
H15D H 0.1798 0.9467 -0.2888 0.097 Uiso 1 1 calc R . .
H15E H 0.1358 0.9163 -0.3498 0.097 Uiso 1 1 calc R . .
H15F H 0.1922 0.8870 -0.3377 0.097 Uiso 1 1 calc R . .
C16' C 0.0372(3) 0.8096(4) -0.2989(4) 0.0485(18) Uani 1 1 d . . .
C17' C 0.0489(2) 0.7987(4) -0.3637(3) 0.0413(15) Uani 1 1 d . . .
C18' C 0.0973(2) 0.7617(4) -0.3638(3) 0.0390(14) Uani 1 1 d . A .
C19' C 0.1134(2) 0.7757(4) -0.4183(3) 0.0403(15) Uani 1 1 d . . .
H19B H 0.1466 0.7616 -0.4168 0.048 Uiso 1 1 calc R . .
C20' C 0.0775(3) 0.8752(4) -0.1893(3) 0.0501(17) Uani 1 1 d . . .
H20C H 0.1051 0.8581 -0.1513 0.060 Uiso 1 1 calc R . .
H20D H 0.0462 0.8528 -0.1851 0.060 Uiso 1 1 calc R . .
C21' C 0.0907(5) 1.0397(6) -0.2473(6) 0.127(5) Uani 1 1 d . . .
H21B H 0.0692 1.0235 -0.2898 0.190 Uiso 1 1 calc R . .
H21E H 0.1258 1.0287 -0.2435 0.190 Uiso 1 1 calc R . .
H21F H 0.0866 1.0951 -0.2420 0.190 Uiso 1 1 calc R . .
C22' C 0.0048(5) 1.0110(6) -0.1853(6) 0.119(4) Uani 1 1 d . . .
H22B H -0.0184 0.9969 -0.2273 0.178 Uiso 1 1 calc R . .
H22D H 0.0025 1.0664 -0.1784 0.178 Uiso 1 1 calc R . .
H22F H -0.0040 0.9828 -0.1514 0.178 Uiso 1 1 calc R . .
C23' C 0.1127(5) 1.0152(6) -0.1003(5) 0.117(4) Uani 1 1 d . . .
H23D H 0.1026 0.9866 -0.0676 0.176 Uiso 1 1 calc R . .
H23E H 0.1087 1.0705 -0.0945 0.176 Uiso 1 1 calc R . .
H23F H 0.1480 1.0041 -0.0959 0.176 Uiso 1 1 calc R . .
C24' C -0.0059(3) 0.8707(6) -0.3096(4) 0.076(3) Uani 1 1 d . . .
H24D H -0.0138 0.8784 -0.2693 0.114 Uiso 1 1 calc R . .
H24E H -0.0359 0.8524 -0.3428 0.114 Uiso 1 1 calc R . .
H24F H 0.0051 0.9196 -0.3233 0.114 Uiso 1 1 calc R . .
C25' C 0.0210(3) 0.7309(5) -0.2761(4) 0.068(2) Uani 1 1 d . . .
H25D H 0.0137 0.7384 -0.2353 0.102 Uiso 1 1 calc R . .
H25E H 0.0482 0.6935 -0.2701 0.102 Uiso 1 1 calc R . .
H25F H -0.0092 0.7118 -0.3087 0.102 Uiso 1 1 calc R . .
C26' C 0.0277(3) 0.8177(4) -0.4778(4) 0.0532(19) Uani 1 1 d . . .
H26B H 0.0160 0.8652 -0.5040 0.064 Uiso 1 1 calc R . .
C27' C -0.0658(4) 0.7163(7) -0.4872(6) 0.109(4) Uani 1 1 d . . .
H27D H -0.0857 0.7635 -0.4909 0.164 Uiso 1 1 calc R . .
H27E H -0.0507 0.7035 -0.4416 0.164 Uiso 1 1 calc R . .
H27F H -0.0876 0.6741 -0.5090 0.164 Uiso 1 1 calc R . .
C28' C -0.0447(4) 0.7636(8) -0.6133(5) 0.123(4) Uani 1 1 d . . .
H28D H -0.0653 0.8095 -0.6144 0.185 Uiso 1 1 calc R . .
H28E H -0.0658 0.7222 -0.6376 0.185 Uiso 1 1 calc R . .
H28F H -0.0182 0.7755 -0.6325 0.185 Uiso 1 1 calc R . .
C29' C 0.0250(4) 0.6440(6) -0.5203(6) 0.127(5) Uani 1 1 d . . .
H29D H 0.0511 0.6545 -0.5407 0.191 Uiso 1 1 calc R . .
H29E H 0.0040 0.6012 -0.5424 0.191 Uiso 1 1 calc R . .
H29F H 0.0409 0.6305 -0.4750 0.191 Uiso 1 1 calc R . .
C30' C 0.0998(3) 0.8303(4) -0.5289(3) 0.0523(18) Uani 1 1 d . . .
H30C H 0.0732 0.8143 -0.5683 0.063 Uiso 1 1 calc R . .
H30D H 0.1301 0.7995 -0.5269 0.063 Uiso 1 1 calc R . .
C31' C 0.1827(4) 0.9547(6) -0.4880(5) 0.090(3) Uani 1 1 d . . .
H31D H 0.1850 0.9496 -0.4425 0.136 Uiso 1 1 calc R . .
H31E H 0.1928 1.0067 -0.4961 0.136 Uiso 1 1 calc R . .
H31F H 0.2049 0.9170 -0.4988 0.136 Uiso 1 1 calc R . .
C32' C 0.1100(5) 0.9461(6) -0.6274(5) 0.103(3) Uani 1 1 d . . .
H32D H 0.1333 0.9102 -0.6380 0.154 Uiso 1 1 calc R . .
H32E H 0.1183 0.9988 -0.6363 0.154 Uiso 1 1 calc R . .
H32F H 0.0756 0.9341 -0.6535 0.154 Uiso 1 1 calc R . .
C33' C 0.0714(5) 1.0042(6) -0.5147(6) 0.121(4) Uani 1 1 d . . .
H33D H 0.0755 0.9974 -0.4688 0.182 Uiso 1 1 calc R . .
H33E H 0.0367 0.9927 -0.5398 0.182 Uiso 1 1 calc R . .
H33F H 0.0794 1.0575 -0.5226 0.182 Uiso 1 1 calc R . .
C34' C 0.2570(3) 0.7454(6) -0.2844(4) 0.072(2) Uani 1 1 d D . .
N1 N 0.36942(18) 0.2187(3) 0.0878(2) 0.0358(12) Uani 1 1 d . . .
N2 N 0.4140(2) 0.3393(3) 0.1866(2) 0.0415(12) Uani 1 1 d . . .
N3 N 0.4791(2) 0.3355(4) 0.0698(3) 0.0537(15) Uani 1 1 d . . .
N4 N 0.4141(2) 0.3174(3) -0.0360(3) 0.0454(14) Uani 1 1 d . . .
N5 N 0.2060(3) 0.2863(6) -0.0991(4) 0.085(2) Uani 1 1 d . . .
B3 B 0.2989(3) 0.3647(5) 0.1925(4) 0.052(2) Uani 1 1 d . . .
H3 H 0.3229 0.4165 0.2111 0.063 Uiso 1 1 calc R . .
B4 B 0.3173(3) 0.2676(5) 0.2164(4) 0.0492(19) Uani 1 1 d . . .
H4 H 0.3533 0.2501 0.2533 0.059 Uiso 1 1 calc R . .
B5 B 0.2860(3) 0.2108(5) 0.1462(4) 0.0457(19) Uani 1 1 d . . .
H5 H 0.3014 0.1558 0.1330 0.055 Uiso 1 1 calc R . .
B6 B 0.2005(3) 0.3139(6) 0.1124(5) 0.061(2) Uani 1 1 d . . .
H6 H 0.1629 0.3299 0.0781 0.073 Uiso 1 1 calc R . .
B7 B 0.2311(4) 0.3736(6) 0.1800(5) 0.067(3) Uani 1 1 d . . .
H7 H 0.2135 0.4283 0.1900 0.080 Uiso 1 1 calc R . .
B8 B 0.2684(4) 0.3133(6) 0.2435(5) 0.067(3) Uani 1 1 d . . .
H8 H 0.2748 0.3281 0.2954 0.080 Uiso 1 1 calc R . .
B9 B 0.2607(4) 0.2157(6) 0.2137(5) 0.061(2) Uani 1 1 d . . .
H9 H 0.2620 0.1655 0.2465 0.073 Uiso 1 1 calc R . .
B10 B 0.2188(3) 0.2156(6) 0.1328(4) 0.058(2) Uani 1 1 d . . .
H10 H 0.1930 0.1661 0.1124 0.069 Uiso 1 1 calc R . .
B11 B 0.2075(4) 0.2808(7) 0.1919(4) 0.067(3) Uani 1 1 d . . .
H11 H 0.1744 0.2739 0.2103 0.081 Uiso 1 1 calc R . .
B3' B 0.2013(4) 0.8617(5) -0.1552(4) 0.056(2) Uani 1 1 d . A .
H3' H 0.1779 0.9143 -0.1560 0.068 Uiso 1 1 calc R . .
B4' B 0.1821(3) 0.7655(5) -0.1438(4) 0.051(2) Uani 1 1 d . A .
H4' H 0.1458 0.7495 -0.1351 0.061 Uiso 1 1 calc R . .
B5' B 0.2135(3) 0.7051(5) -0.1876(4) 0.052(2) Uani 1 1 d . . .
H5' H 0.1983 0.6490 -0.2109 0.062 Uiso 1 1 calc R A .
B6' B 0.2985(4) 0.8079(6) -0.1580(4) 0.064(3) Uani 1 1 d . . .
H6' H 0.3361 0.8224 -0.1636 0.077 Uiso 1 1 calc R A .
B7' B 0.2690(4) 0.8692(6) -0.1163(5) 0.073(3) Uani 1 1 d . A .
H7' H 0.2874 0.9241 -0.0941 0.088 Uiso 1 1 calc R . .
B8' B 0.2314(4) 0.8125(6) -0.0793(5) 0.070(3) Uani 1 1 d . . .
H8' H 0.2251 0.8295 -0.0328 0.084 Uiso 1 1 calc R A .
B9' B 0.2392(4) 0.7127(6) -0.1002(5) 0.061(2) Uani 1 1 d . A .
H9' H 0.2381 0.6639 -0.0669 0.073 Uiso 1 1 calc R . .
B10' B 0.2806(4) 0.7111(6) -0.1493(4) 0.061(2) Uani 1 1 d . A .
H10' H 0.3065 0.6615 -0.1487 0.074 Uiso 1 1 calc R . .
B11' B 0.2916(4) 0.7785(7) -0.0836(4) 0.069(3) Uani 1 1 d . A .
H11' H 0.3247 0.7729 -0.0391 0.083 Uiso 1 1 calc R . .
N1' N 0.1277(2) 0.7132(3) -0.3119(3) 0.0373(12) Uani 1 1 d . . .
N2' N 0.0867(2) 0.8378(3) -0.2489(2) 0.0432(13) Uani 1 1 d . . .
N3' N 0.0191(2) 0.8310(3) -0.4154(3) 0.0492(14) Uani 1 1 d . . .
N4' N 0.0831(2) 0.8083(3) -0.4722(3) 0.0465(14) Uani 1 1 d . . .
N5' N 0.3073(9) 0.7129(18) -0.3522(8) 0.099(7) Uani 0.50 1 d PD A 1
C35' C 0.3104(5) 0.7278(16) -0.2843(8) 0.087(6) Uani 0.50 1 d PD A 1
H35C H 0.3327 0.7722 -0.2672 0.104 Uiso 0.50 1 calc PR A 1
H35D H 0.3237 0.6822 -0.2573 0.104 Uiso 0.50 1 calc PR A 1
C36' C 0.305(2) 0.7843(16) -0.3897(17) 0.19(2) Uani 0.50 1 d PD A 1
H36D H 0.3026 0.7713 -0.4341 0.286 Uiso 0.50 1 calc PR A 1
H36E H 0.3346 0.8153 -0.3705 0.286 Uiso 0.50 1 calc PR A 1
H36F H 0.2747 0.8135 -0.3896 0.286 Uiso 0.50 1 calc PR A 1
C37' C 0.3505(17) 0.668(2) -0.358(2) 0.24(3) Uani 0.50 1 d PD A 1
H37D H 0.3531 0.6195 -0.3340 0.366 Uiso 0.50 1 calc PR A 1
H37E H 0.3814 0.6974 -0.3413 0.366 Uiso 0.50 1 calc PR A 1
H37F H 0.3454 0.6557 -0.4037 0.366 Uiso 0.50 1 calc PR A 1
N5" N 0.2907(8) 0.7703(17) -0.3749(8) 0.102(10) Uani 0.50 1 d PD A 2
C35" C 0.2972(7) 0.7887(12) -0.3062(7) 0.076(5) Uani 0.50 1 d PD A 2
H35E H 0.2938 0.8448 -0.3011 0.091 Uiso 0.50 1 calc PR A 2
H35F H 0.3312 0.7730 -0.2793 0.091 Uiso 0.50 1 calc PR A 2
C36" C 0.3126(12) 0.8323(19) -0.4050(12) 0.123(11) Uani 0.50 1 d PD A 2
H36G H 0.2962 0.8813 -0.4016 0.184 Uiso 0.50 1 calc PR A 2
H36H H 0.3072 0.8202 -0.4504 0.184 Uiso 0.50 1 calc PR A 2
H36I H 0.3486 0.8364 -0.3827 0.184 Uiso 0.50 1 calc PR A 2
C37" C 0.3158(12) 0.696(2) -0.3790(19) 0.16(2) Uani 0.50 1 d PD A 2
H37G H 0.3015 0.6555 -0.3590 0.242 Uiso 0.50 1 calc PR A 2
H37H H 0.3519 0.7008 -0.3565 0.242 Uiso 0.50 1 calc PR A 2
H37I H 0.3108 0.6835 -0.4243 0.242 Uiso 0.50 1 calc PR A 2

loop_
_atom_site_aniso_label
_atom_site_aniso_U_11
_atom_site_aniso_U_22
_atom_site_aniso_U_33
_atom_site_aniso_U_23
_atom_site_aniso_U_13
_atom_site_aniso_U_12
Ta1' 0.04880(18) 0.03326(16) 0.03257(17) -0.00382(10) 0.01576(12) -0.00663(11)
Ta1 0.04126(17) 0.03286(16) 0.03033(17) -0.00067(10) 0.00776(11) 0.00105(10)
Si1 0.0599(12) 0.0393(10) 0.0462(11) -0.0112(8) 0.0116(9) -0.0006(9)
Si2 0.0947(18) 0.0459(13) 0.0779(17) -0.0214(12) -0.0005(14) -0.0102(12)
Si3 0.0554(14) 0.113(2) 0.0637(15) -0.0050(14) 0.0283(12) 0.0069(14)
Si4 0.0935(19) 0.0826(18) 0.0544(15) 0.0260(13) -0.0019(12) -0.0321(14)
Si1' 0.0575(12) 0.0455(12) 0.0742(15) -0.0206(10) 0.0110(11) 0.0070(10)
Si2' 0.121(2) 0.0509(14) 0.0690(16) -0.0042(11) 0.0409(15) 0.0237(13)
Si3' 0.0482(12) 0.0875(17) 0.0498(13) -0.0134(12) 0.0052(10) -0.0020(11)
Si4' 0.0865(16) 0.0571(14) 0.0554(14) 0.0102(10) 0.0328(12) 0.0082(12)
C1 0.040(4) 0.056(4) 0.037(4) -0.010(3) 0.009(3) -0.001(3)
C2 0.058(4) 0.048(4) 0.043(4) -0.002(3) 0.018(3) 0.015(3)
C11 0.055(4) 0.036(4) 0.040(4) -0.004(3) 0.011(3) 0.002(3)
C12 0.092(6) 0.059(5) 0.088(7) -0.028(5) 0.044(5) -0.027(5)
C13 0.076(5) 0.058(5) 0.063(5) -0.010(4) 0.013(4) -0.008(4)
C14 0.074(5) 0.044(4) 0.088(6) -0.018(4) 0.013(5) 0.007(4)
C15 0.059(4) 0.047(4) 0.051(4) 0.011(3) 0.014(3) 0.009(3)
C16 0.039(4) 0.060(5) 0.033(4) -0.006(3) 0.000(3) 0.003(3)
C17 0.037(3) 0.046(4) 0.037(4) -0.002(3) 0.003(3) 0.005(3)
C18 0.042(4) 0.039(4) 0.032(4) -0.004(3) 0.006(3) -0.002(3)
C19 0.033(3) 0.047(4) 0.040(4) -0.001(3) 0.009(3) 0.000(3)
C20 0.056(4) 0.044(4) 0.041(4) -0.012(3) 0.005(3) -0.009(3)
C21 0.243(17) 0.056(7) 0.124(10) 0.018(7) -0.037(10) -0.016(8)
C22 0.108(8) 0.067(6) 0.109(8) -0.023(6) 0.005(6) -0.038(6)
C23 0.132(11) 0.108(10) 0.190(14) -0.093(10) 0.030(10) -0.002(8)
C24 0.056(5) 0.110(8) 0.069(6) -0.027(5) 0.013(4) -0.006(5)
C25 0.066(5) 0.074(5) 0.043(4) 0.001(4) -0.002(4) 0.026(4)
C26 0.041(4) 0.078(5) 0.042(4) 0.012(4) 0.014(3) 0.001(3)
C27 0.124(11) 0.197(14) 0.106(10) -0.012(9) 0.018(8) 0.089(10)
C28 0.131(11) 0.269(19) 0.129(12) 0.050(12) 0.093(10) 0.067(12)
C29 0.122(11) 0.130(12) 0.30(2) -0.084(13) 0.106(13) -0.010(9)
C30 0.066(5) 0.086(6) 0.035(4) 0.007(4) 0.010(4) -0.019(4)
C31 0.102(8) 0.119(9) 0.084(8) 0.019(6) 0.006(6) 0.014(7)
C32 0.135(10) 0.176(13) 0.093(9) 0.081(9) 0.026(7) -0.024(9)
C33 0.145(11) 0.099(9) 0.109(9) 0.016(7) -0.019(8) -0.057(8)
C34 0.052(4) 0.081(6) 0.040(4) -0.015(4) 0.011(3) 0.009(4)
C35 0.055(5) 0.116(8) 0.038(5) 0.002(4) 0.011(4) 0.026(4)
C36 0.129(10) 0.157(12) 0.068(7) 0.018(7) 0.019(7) 0.014(9)
C37 0.122(10) 0.129(10) 0.080(8) -0.020(7) 0.023(7) -0.005(8)
C1' 0.050(4) 0.071(5) 0.033(4) -0.010(3) 0.009(3) -0.005(4)
C2' 0.071(5) 0.057(5) 0.035(4) -0.007(3) 0.015(3) -0.023(4)
C11' 0.048(4) 0.027(3) 0.052(4) -0.004(3) 0.008(3) -0.005(3)
C12' 0.086(7) 0.064(6) 0.109(8) -0.001(5) 0.015(6) 0.029(5)
C13' 0.086(6) 0.099(7) 0.072(6) -0.017(5) 0.027(5) 0.029(5)
C14' 0.099(8) 0.066(7) 0.188(13) -0.050(7) 0.046(8) -0.016(6)
C15' 0.099(6) 0.044(4) 0.051(5) 0.001(3) 0.023(4) -0.020(4)
C16' 0.047(4) 0.062(5) 0.041(4) -0.011(3) 0.020(3) 0.002(3)
C17' 0.043(4) 0.042(4) 0.040(4) -0.009(3) 0.016(3) -0.005(3)
C18' 0.046(4) 0.045(4) 0.031(3) -0.005(3) 0.018(3) -0.006(3)
C19' 0.038(3) 0.040(4) 0.041(4) -0.008(3) 0.009(3) -0.003(3)
C20' 0.070(5) 0.048(4) 0.041(4) -0.008(3) 0.031(3) 0.006(3)
C21' 0.223(14) 0.069(7) 0.120(10) 0.021(6) 0.098(10) 0.033(8)
C22' 0.161(11) 0.092(8) 0.111(9) -0.008(6) 0.053(8) 0.064(8)
C23' 0.195(13) 0.068(7) 0.090(8) -0.027(6) 0.043(8) 0.009(7)
C24' 0.068(5) 0.098(7) 0.067(6) -0.016(5) 0.028(4) 0.022(5)
C25' 0.069(5) 0.077(6) 0.070(6) -0.004(4) 0.041(4) -0.019(4)
C26' 0.051(4) 0.065(5) 0.042(4) 0.004(3) 0.011(3) 0.011(3)
C27' 0.087(7) 0.151(10) 0.092(8) -0.026(7) 0.031(6) -0.046(7)
C28' 0.106(9) 0.191(13) 0.054(6) -0.011(7) -0.002(6) -0.034(9)
C29' 0.074(7) 0.097(8) 0.171(12) -0.064(8) -0.021(7) 0.015(6)
C30' 0.059(4) 0.063(5) 0.035(4) 0.004(3) 0.015(3) 0.008(4)
C31' 0.113(8) 0.076(6) 0.089(7) -0.003(5) 0.041(6) -0.012(6)
C32' 0.152(10) 0.096(8) 0.067(7) 0.028(5) 0.044(6) 0.009(7)
C33' 0.152(11) 0.079(7) 0.163(12) 0.026(7) 0.093(10) 0.047(7)
C34' 0.058(5) 0.122(8) 0.039(4) -0.019(5) 0.020(4) -0.014(5)
N1 0.040(3) 0.032(3) 0.033(3) -0.001(2) 0.008(2) -0.001(2)
N2 0.045(3) 0.044(3) 0.031(3) -0.002(2) 0.005(2) 0.001(2)
N3 0.044(3) 0.072(4) 0.044(4) -0.005(3) 0.011(3) -0.007(3)
N4 0.038(3) 0.054(4) 0.037(3) 0.006(2) 0.001(2) -0.007(2)
N5 0.086(6) 0.119(7) 0.045(5) -0.005(4) 0.013(4) 0.019(5)
B3 0.065(5) 0.056(5) 0.037(5) -0.008(4) 0.017(4) 0.005(4)
B4 0.051(5) 0.057(5) 0.037(4) 0.003(4) 0.008(4) -0.007(4)
B5 0.056(5) 0.040(4) 0.042(5) -0.004(3) 0.015(4) -0.006(3)
B6 0.046(5) 0.083(7) 0.054(6) -0.011(5) 0.017(4) 0.008(4)
B7 0.065(6) 0.089(7) 0.049(6) -0.009(5) 0.021(4) 0.022(5)
B8 0.067(6) 0.087(7) 0.054(6) -0.006(5) 0.031(5) 0.000(5)
B9 0.068(6) 0.066(6) 0.055(6) 0.000(4) 0.029(5) -0.011(5)
B10 0.046(5) 0.081(6) 0.043(5) -0.005(4) 0.009(4) -0.008(4)
B11 0.061(6) 0.105(8) 0.042(5) -0.015(5) 0.025(4) -0.005(5)
B3' 0.072(6) 0.060(5) 0.041(5) -0.015(4) 0.024(4) -0.013(4)
B4' 0.063(5) 0.056(5) 0.037(5) -0.002(4) 0.019(4) -0.008(4)
B5' 0.062(5) 0.050(5) 0.042(5) 0.004(4) 0.013(4) 0.000(4)
B6' 0.051(5) 0.100(8) 0.038(5) -0.010(4) 0.009(4) -0.026(5)
B7' 0.088(7) 0.083(7) 0.044(6) -0.019(5) 0.011(5) -0.031(6)
B8' 0.082(7) 0.092(8) 0.034(5) -0.008(4) 0.016(5) -0.004(5)
B9' 0.070(6) 0.067(6) 0.045(5) 0.006(4) 0.017(4) -0.005(5)
B10' 0.056(5) 0.083(7) 0.038(5) 0.002(4) 0.003(4) 0.000(5)
B11' 0.069(6) 0.097(8) 0.030(5) -0.006(5) -0.002(4) -0.012(5)
N1' 0.046(3) 0.033(3) 0.037(3) -0.003(2) 0.017(2) -0.001(2)
N2' 0.064(4) 0.037(3) 0.032(3) -0.007(2) 0.020(3) 0.004(3)
N3' 0.046(3) 0.057(4) 0.042(4) -0.003(3) 0.009(3) 0.011(3)
N4' 0.049(3) 0.051(4) 0.041(4) 0.000(3) 0.016(3) 0.002(3)
N5' 0.089(15) 0.16(2) 0.059(14) -0.010(13) 0.044(12) 0.001(14)
C35' 0.070(12) 0.14(2) 0.059(13) -0.001(13) 0.037(10) 0.017(13)
C36' 0.39(7) 0.09(3) 0.16(4) -0.05(3) 0.19(4) -0.01(3)
C37' 0.25(5) 0.29(5) 0.30(6) -0.07(4) 0.24(5) 0.02(4)
N5" 0.063(11) 0.19(3) 0.055(13) 0.003(15) 0.013(10) -0.056(15)
C35" 0.079(13) 0.104(15) 0.039(11) -0.014(10) 0.010(9) -0.007(11)
C36" 0.14(2) 0.18(3) 0.056(15) -0.012(17) 0.044(14) -0.05(2)
C37" 0.11(2) 0.30(6) 0.13(3) -0.10(3) 0.10(2) -0.04(3)

loop_
_atom_type_symbol
_atom_type_description
_atom_type_scat_dispersion_real
_atom_type_scat_dispersion_imag
_atom_type_scat_source
C C 0.0033 0.0016 'International Tables Vol C Tables 4.2.6.8 and 6.1.1.4'
H H 0.0000 0.0000 'International Tables Vol C Tables 4.2.6.8 and 6.1.1.4'
B B 0.0013 0.0007 'International Tables Vol C Tables 4.2.6.8 and 6.1.1.4'
N N 0.0061 0.0033 'International Tables Vol C Tables 4.2.6.8 and 6.1.1.4'
Si Si 0.0817 0.0704 'International Tables Vol C Tables 4.2.6.8 and 6.1.1.4'
Ta Ta -0.7052 6.5227 'International Tables Vol C Tables 4.2.6.8 and 6.1.1.4'

loop_
_geom_angle_atom_site_label_1
_geom_angle_atom_site_label_2
_geom_angle_atom_site_label_3
_geom_angle
N1' Ta1' N2' 96.8(2)
N1' Ta1' C15' 111.2(3)
N2' Ta1' C15' 99.4(3)
N1' Ta1' B3' 150.8(3)
N2' Ta1' B3' 93.3(3)
C15' Ta1' B3' 93.9(3)
N1' Ta1' B4' 109.6(3)
N2' Ta1' B4' 90.5(3)
C15' Ta1' B4' 136.3(3)
B3' Ta1' B4' 42.8(3)
N1' Ta1' C18' 36.2(2)
N2' Ta1' C18' 80.9(2)
C15' Ta1' C18' 82.1(2)
B3' Ta1' C18' 172.3(3)
B4' Ta1' C18' 141.5(2)
N1' Ta1' B5' 82.7(3)
N2' Ta1' B5' 126.5(3)
C15' Ta1' B5' 130.8(3)
B3' Ta1' B5' 69.4(3)
B4' Ta1' B5' 42.3(3)
C18' Ta1' B5' 118.2(3)
N1' Ta1' C2' 132.9(2)
N2' Ta1' C2' 129.3(2)
C15' Ta1' C2' 74.3(3)
B3' Ta1' C2' 39.2(3)
B4' Ta1' C2' 66.8(3)
C18' Ta1' C2' 143.8(2)
B5' Ta1' C2' 63.7(3)
N1' Ta1' C1' 97.5(2)
N2' Ta1' C1' 156.2(2)
C15' Ta1' C1' 92.9(3)
B3' Ta1' C1' 65.5(3)
B4' Ta1' C1' 66.8(3)
C18' Ta1' C1' 121.2(2)
B5' Ta1' C1' 37.8(3)
C2' Ta1' C1' 36.1(2)
N1 Ta1 N2 97.0(2)
N1 Ta1 C15 112.3(2)
N2 Ta1 C15 98.8(2)
N1 Ta1 B3 150.3(3)
N2 Ta1 B3 94.1(3)
C15 Ta1 B3 93.1(3)
N1 Ta1 B4 109.4(3)
N2 Ta1 B4 90.9(2)
C15 Ta1 B4 135.5(3)
B3 Ta1 B4 42.7(3)
N1 Ta1 C18 36.8(2)
N2 Ta1 C18 80.8(2)
C15 Ta1 C18 82.4(2)
B3 Ta1 C18 172.5(3)
B4 Ta1 C18 142.1(3)
N1 Ta1 B5 81.9(2)
N2 Ta1 B5 126.6(2)
C15 Ta1 B5 131.3(3)
B3 Ta1 B5 69.4(3)
B4 Ta1 B5 42.3(3)
C18 Ta1 B5 118.0(2)
N1 Ta1 C2 131.9(2)
N2 Ta1 C2 130.1(2)
C15 Ta1 C2 74.3(3)
B3 Ta1 C2 39.2(2)
B4 Ta1 C2 66.6(3)
C18 Ta1 C2 143.2(2)
B5 Ta1 C2 63.6(3)
N1 Ta1 C1 96.3(2)
N2 Ta1 C1 157.0(2)
C15 Ta1 C1 93.4(2)
B3 Ta1 C1 65.8(3)
B4 Ta1 C1 66.9(2)
C18 Ta1 C1 120.3(2)
B5 Ta1 C1 37.9(2)
C2 Ta1 C1 36.3(2)
C14 Si1 C13 110.0(4)
C14 Si1 C12 108.3(4)
C13 Si1 C12 108.7(4)
C14 Si1 C11 104.3(3)
C13 Si1 C11 113.6(3)
C12 Si1 C11 111.8(3)
C23 Si2 C21 109.9(7)
C23 Si2 C22 105.5(5)
C21 Si2 C22 110.7(6)
C23 Si2 C20 107.7(5)
C21 Si2 C20 113.1(4)
C22 Si2 C20 109.7(4)
C27 Si3 C28 110.5(7)
C27 Si3 C29 108.9(8)
C28 Si3 C29 109.7(8)
C27 Si3 C26 108.2(4)
C28 Si3 C26 109.7(6)
C29 Si3 C26 109.6(5)
C33 Si4 C32 111.7(6)
C33 Si4 C31 109.3(6)
C32 Si4 C31 110.4(5)
C33 Si4 C30 110.9(4)
C32 Si4 C30 105.8(5)
C31 Si4 C30 108.7(4)
C13' Si1' C12' 108.6(5)
C13' Si1' C14' 108.4(5)
C12' Si1' C14' 109.1(5)
C13' Si1' C11' 113.5(4)
C12' Si1' C11' 112.8(4)
C14' Si1' C11' 104.2(4)
C23' Si2' C21' 110.7(6)
C23' Si2' C22' 105.2(5)
C21' Si2' C22' 110.5(6)
C23' Si2' C20' 107.9(4)
C21' Si2' C20' 113.2(4)
C22' Si2' C20' 109.0(5)
C29' Si3' C27' 112.2(6)
C29' Si3' C28' 111.4(6)
C27' Si3' C28' 109.0(5)
C29' Si3' C26' 109.3(4)
C27' Si3' C26' 106.7(4)
C28' Si3' C26' 108.0(5)
C32' Si4' C33' 112.3(5)
C32' Si4' C31' 110.2(5)
C33' Si4' C31' 110.0(6)
C32' Si4' C30' 104.7(4)
C33' Si4' C30' 111.7(4)
C31' Si4' C30' 107.8(4)
C34 C1 C2 122.4(6)
C34 C1 B5 120.1(6)
C2 C1 B5 108.8(5)
C34 C1 B10 117.8(6)
C2 C1 B10 109.9(6)
B5 C1 B10 63.7(5)
C34 C1 B6 116.8(6)
C2 C1 B6 61.8(5)
B5 C1 B6 113.6(6)
B10 C1 B6 61.3(5)
C34 C1 Ta1 101.8(4)
C2 C1 Ta1 69.3(3)
B5 C1 Ta1 67.7(3)
B10 C1 Ta1 127.9(4)
B6 C1 Ta1 128.5(4)
C1 C2 B3 113.7(6)
C1 C2 B6 63.6(5)
B3 C2 B6 115.7(6)
C1 C2 B7 113.3(6)
B3 C2 B7 64.3(5)
B6 C2 B7 61.4(5)
C1 C2 Ta1 74.4(3)
B3 C2 Ta1 66.9(4)
B6 C2 Ta1 135.0(5)
B7 C2 Ta1 129.0(5)
N1 C11 Si1 123.2(4)
N2 C16 C24 111.9(6)
N2 C16 C17 106.9(5)
C24 C16 C17 108.8(6)
N2 C16 C25 108.9(6)
C24 C16 C25 110.2(6)
C17 C16 C25 110.1(5)
N3 C17 C18 121.4(6)
N3 C17 C16 118.1(6)
C18 C17 C16 119.9(6)
C19 C18 C17 116.6(6)
C19 C18 N1 119.9(5)
C17 C18 N1 123.6(5)
C19 C18 Ta1 118.2(4)
C17 C18 Ta1 100.8(4)
N1 C18 Ta1 52.7(3)
N4 C19 C18 121.9(6)
N2 C20 Si2 120.2(5)
N3 C26 N4 113.9(6)
N3 C26 Si3 109.3(5)
N4 C26 Si3 113.4(5)
N4 C30 Si4 117.7(5)
C35 C34 C1 119.2(6)
N5 C35 C34 110.5(6)
C34' C1' C2' 120.3(7)
C34' C1' B5' 120.3(6)
C2' C1' B5' 110.3(6)
C34' C1' B10' 119.4(7)
C2' C1' B10' 110.0(6)
B5' C1' B10' 63.3(5)
C34' C1' B6' 117.5(6)
C2' C1' B6' 61.7(5)
B5' C1' B6' 113.0(6)
B10' C1' B6' 60.6(5)
C34' C1' Ta1' 100.0(4)
C2' C1' Ta1' 69.8(4)
B5' C1' Ta1' 69.0(4)
B10' C1' Ta1' 128.7(5)
B6' C1' Ta1' 128.8(5)
C1' C2' B3' 113.0(6)
C1' C2' B6' 63.7(5)
B3' C2' B6' 115.0(6)
C1' C2' B7' 112.6(6)
B3' C2' B7' 64.3(5)
B6' C2' B7' 60.7(6)
C1' C2' Ta1' 74.1(3)
B3' C2' Ta1' 66.7(4)
B6' C2' Ta1' 134.7(5)
B7' C2' Ta1' 128.8(5)
N1' C11' Si1' 123.5(4)
C17' C16' N2' 106.8(5)
C17' C16' C25' 110.2(6)
N2' C16' C25' 109.4(6)
C17' C16' C24' 108.2(6)
N2' C16' C24' 111.6(6)
C25' C16' C24' 110.7(7)
N3' C17' C18' 121.5(6)
N3' C17' C16' 118.5(6)
C18' C17' C16' 119.5(6)
C19' C18' N1' 119.4(5)
C19' C18' C17' 116.6(6)
N1' C18' C17' 124.1(5)
C19' C18' Ta1' 117.5(4)
N1' C18' Ta1' 52.8(3)
C17' C18' Ta1' 100.6(4)
N4' C19' C18' 121.9(6)
N2' C20' Si2' 121.2(5)
N3' C26' N4' 113.1(6)
N3' C26' Si3' 111.0(5)
N4' C26' Si3' 113.0(5)
N4' C30' Si4' 118.7(5)
C35' C34' C35" 44.9(11)
C35' C34' C1' 117.8(8)
C35" C34' C1' 120.8(8)
C18 N1 C11 118.7(5)
C18 N1 Ta1 90.5(3)
C11 N1 Ta1 148.5(4)
C20 N2 C16 112.8(5)
C20 N2 Ta1 127.5(4)
C16 N2 Ta1 118.2(4)
C17 N3 C26 118.4(6)
C19 N4 C26 118.8(6)
C19 N4 C30 123.5(6)
C26 N4 C30 117.6(6)
C37 N5 C35 112.0(9)
C37 N5 C36 110.6(9)
C35 N5 C36 110.1(8)
C2 B3 B4 105.2(6)
C2 B3 B8 104.5(6)
B4 B3 B8 60.6(5)
C2 B3 B7 59.9(5)
B4 B3 B7 108.3(6)
B8 B3 B7 58.7(5)
C2 B3 Ta1 73.9(4)
B4 B3 Ta1 69.1(4)
B8 B3 Ta1 127.4(5)
B7 B3 Ta1 131.6(5)
B3 B4 B5 104.2(5)
B3 B4 B9 106.8(6)
B5 B4 B9 60.4(5)
B3 B4 B8 60.6(5)
B5 B4 B8 107.2(6)
B9 B4 B8 59.6(5)
B3 B4 Ta1 68.1(4)
B5 B4 Ta1 70.8(4)
B9 B4 Ta1 128.2(5)
B8 B4 Ta1 126.5(5)
C1 B5 B10 60.0(5)
C1 B5 B4 107.9(6)
B10 B5 B4 108.8(6)
C1 B5 B9 105.8(6)
B10 B5 B9 59.3(5)
B4 B5 B9 59.8(5)
C1 B5 Ta1 74.4(4)
B10 B5 Ta1 130.8(5)
B4 B5 Ta1 66.9(4)
B9 B5 Ta1 123.9(5)
C2 B6 C1 54.7(4)
C2 B6 B11 104.4(6)
C1 B6 B11 105.5(6)
C2 B6 B7 59.6(5)
C1 B6 B7 104.6(6)
B11 B6 B7 60.2(6)
C2 B6 B10 102.1(6)
C1 B6 B10 58.6(5)
B11 B6 B10 60.9(6)
B7 B6 B10 108.5(7)
C2 B7 B11 103.5(6)
C2 B7 B6 59.0(5)
B11 B7 B6 59.6(6)
C2 B7 B8 102.7(6)
B11 B7 B8 61.0(6)
B6 B7 B8 108.5(7)
C2 B7 B3 55.8(4)
B11 B7 B3 108.2(7)
B6 B7 B3 106.7(6)
B8 B7 B3 60.4(5)
B7 B8 B9 107.0(7)
B7 B8 B11 59.4(6)
B9 B8 B11 59.9(6)
B7 B8 B4 108.6(7)
B9 B8 B4 59.6(5)
B11 B8 B4 108.4(7)
B7 B8 B3 60.9(5)
B9 B8 B3 105.5(6)
B11 B8 B3 107.2(7)
B4 B8 B3 58.8(5)
B10 B9 B8 109.0(7)
B10 B9 B4 109.6(6)
B8 B9 B4 60.8(5)
B10 B9 B11 60.4(5)
B8 B9 B11 60.4(6)
B4 B9 B11 109.7(7)
B10 B9 B5 60.2(5)
B8 B9 B5 107.6(6)
B4 B9 B5 59.8(5)
B11 B9 B5 107.9(7)
C1 B10 B9 103.9(6)
C1 B10 B6 60.1(5)
B9 B10 B6 107.0(7)
C1 B10 B5 56.3(4)
B9 B10 B5 60.5(5)
B6 B10 B5 106.6(6)
C1 B10 B11 105.3(7)
B9 B10 B11 60.2(5)
B6 B10 B11 59.0(6)
B5 B10 B11 108.0(6)
B6 B11 B7 60.2(6)
B6 B11 B9 107.2(6)
B7 B11 B9 106.9(7)
B6 B11 B8 107.9(7)
B7 B11 B8 59.6(5)
B9 B11 B8 59.6(5)
B6 B11 B10 60.1(5)
B7 B11 B10 107.9(7)
B9 B11 B10 59.3(5)
B8 B11 B10 107.5(7)
C2' B3' B4' 105.4(6)
C2' B3' B8' 105.0(7)
B4' B3' B8' 60.8(5)
C2' B3' B7' 59.3(5)
B4' B3' B7' 108.3(7)
B8' B3' B7' 59.1(6)
C2' B3' Ta1' 74.0(4)
B4' B3' Ta1' 69.0(4)
B8' B3' Ta1' 127.6(5)
B7' B3' Ta1' 131.1(5)
B3' B4' B5' 104.6(6)
B3' B4' B8' 60.4(5)
B5' B4' B8' 106.8(6)
B3' B4' B9' 106.7(6)
B5' B4' B9' 60.0(5)
B8' B4' B9' 59.6(5)
B3' B4' Ta1' 68.2(4)
B5' B4' Ta1' 71.9(4)
B8' B4' Ta1' 126.4(5)
B9' B4' Ta1' 128.7(5)
C1' B5' B10' 60.3(5)
C1' B5' B4' 106.5(6)
B10' B5' B4' 108.9(6)
C1' B5' B9' 106.1(6)
B10' B5' B9' 59.5(5)
B4' B5' B9' 60.5(5)
C1' B5' Ta1' 73.1(4)
B10' B5' Ta1' 129.7(5)
B4' B5' Ta1' 65.9(4)
B9' B5' Ta1' 123.6(5)
C2' B6' B7' 59.8(5)
C2' B6' B11' 104.8(7)
B7' B6' B11' 60.0(6)
C2' B6' C1' 54.7(4)
B7' B6' C1' 104.6(6)
B11' B6' C1' 105.8(6)
C2' B6' B10' 103.3(6)
B7' B6' B10' 109.0(7)
B11' B6' B10' 61.1(6)
C1' B6' B10' 59.4(5)
C2' B7' B6' 59.5(5)
C2' B7' B11' 104.7(7)
B6' B7' B11' 60.2(6)
C2' B7' B8' 103.7(6)
B6' B7' B8' 109.3(7)
B11' B7' B8' 61.1(6)
C2' B7' B3' 56.4(5)
B6' B7' B3' 107.4(6)
B11' B7' B3' 108.5(7)
B8' B7' B3' 60.4(6)
B7' B8' B3' 60.5(5)
B7' B8' B11' 58.5(6)
B3' B8' B11' 106.5(7)
B7' B8' B9' 106.1(7)
B3' B8' B9' 106.1(6)
B11' B8' B9' 59.6(6)
B7' B8' B4' 107.7(7)
B3' B8' B4' 58.8(5)
B11' B8' B4' 107.9(7)
B9' B8' B4' 60.3(5)
B10' B9' B11' 60.0(5)
B10' B9' B5' 59.8(5)
B11' B9' B5' 106.9(6)
B10' B9' B8' 108.1(7)
B11' B9' B8' 60.0(6)
B5' B9' B8' 106.9(6)
B10' B9' B4' 108.3(6)
B11' B9' B4' 108.2(7)
B5' B9' B4' 59.5(5)
B8' B9' B4' 60.2(5)
C1' B10' B6' 60.0(5)
C1' B10' B9' 104.1(6)
B6' B10' B9' 107.5(7)
C1' B10' B11' 104.8(7)
B6' B10' B11' 59.1(6)
B9' B10' B11' 60.1(6)
C1' B10' B5' 56.4(4)
B6' B10' B5' 106.9(6)
B9' B10' B5' 60.7(5)
B11' B10' B5' 107.8(7)
B6' B11' B7' 59.8(6)
B6' B11' B10' 59.8(5)
B7' B11' B10' 107.8(6)
B6' B11' B9' 107.9(6)
B7' B11' B9' 108.4(7)
B10' B11' B9' 59.9(5)
B6' B11' B8' 108.4(7)
B7' B11' B8' 60.4(6)
B10' B11' B8' 108.5(7)
B9' B11' B8' 60.5(6)
C18' N1' C11' 118.8(5)
C18' N1' Ta1' 91.1(3)
C11' N1' Ta1' 148.4(4)
C20' N2' C16' 112.6(5)
C20' N2' Ta1' 127.0(4)
C16' N2' Ta1' 119.1(4)
C17' N3' C26' 119.3(6)
C19' N4' C30' 123.8(6)
C19' N4' C26' 117.9(6)
C30' N4' C26' 118.1(6)
C36' N5' C35' 113(3)
C36' N5' C37' 108(3)
C35' N5' C37' 113(2)
N5' C35' C34' 106.0(13)
C37" N5" C36" 110(2)
C37" N5" C35" 109(2)
C36" N5" C35" 110.3(17)
N5" C35" C34' 109.1(11)

loop_
_geom_bond_atom_site_label_1
_geom_bond_atom_site_label_2
_geom_bond_distance
Ta1' N1' 1.928(5)
Ta1' N2' 1.972(5)
Ta1' C15' 2.200(7)
Ta1' B3' 2.404(8)
Ta1' B4' 2.417(8)
Ta1' C18' 2.420(6)
Ta1' B5' 2.516(8)
Ta1' C2' 2.516(7)
Ta1' C1' 2.578(7)
Ta1 N1 1.932(5)
Ta1 N2 1.985(5)
Ta1 C15 2.211(6)
Ta1 B3 2.405(8)
Ta1 B4 2.421(8)
Ta1 C18 2.428(6)
Ta1 B5 2.485(8)
Ta1 C2 2.513(6)
Ta1 C1 2.587(6)
Si1 C14 1.855(7)
Si1 C13 1.865(8)
Si1 C12 1.867(8)
Si1 C11 1.915(6)
Si2 C23 1.847(13)
Si2 C21 1.862(12)
Si2 C22 1.877(9)
Si2 C20 1.906(7)
Si3 C27 1.839(12)
Si3 C28 1.839(12)
Si3 C29 1.857(13)
Si3 C26 1.952(8)
Si4 C33 1.854(10)
Si4 C32 1.861(11)
Si4 C31 1.857(11)
Si4 C30 1.893(9)
Si1' C13' 1.833(10)
Si1' C12' 1.847(9)
Si1' C14' 1.849(9)
Si1' C11' 1.908(7)
Si2' C23' 1.844(11)
Si2' C21' 1.856(11)
Si2' C22' 1.881(11)
Si2' C20' 1.892(7)
Si3' C29' 1.831(10)
Si3' C27' 1.840(11)
Si3' C28' 1.887(10)
Si3' C26' 1.956(8)
Si4' C32' 1.847(9)
Si4' C33' 1.856(10)
Si4' C31' 1.860(10)
Si4' C30' 1.892(8)
C1 C34 1.535(9)
C1 C2 1.589(10)
C1 B5 1.648(11)
C1 B10 1.716(12)
C1 B6 1.744(11)
C2 B3 1.652(10)
C2 B6 1.716(12)
C2 B7 1.727(11)
C11 N1 1.471(7)
C16 N2 1.528(9)
C16 C24 1.527(10)
C16 C17 1.530(10)
C16 C25 1.548(10)
C17 N3 1.291(9)
C17 C18 1.449(8)
C18 C19 1.395(8)
C18 N1 1.453(8)
C19 N4 1.290(8)
C20 N2 1.489(8)
C26 N3 1.434(9)
C26 N4 1.472(8)
C30 N4 1.491(8)
C34 C35 1.517(7)
C35 N5 1.450(11)
C36 N5 1.460(13)
C37 N5 1.403(12)
C1' C34' 1.543(10)
C1' C2' 1.579(11)
C1' B5' 1.653(11)
C1' B10' 1.724(11)
C1' B6' 1.735(10)
C2' B3' 1.655(11)
C2' B6' 1.704(12)
C2' B7' 1.709(11)
C11' N1' 1.484(7)
C16' C17' 1.525(10)
C16' N2' 1.526(9)
C16' C25' 1.537(10)
C16' C24' 1.539(10)
C17' N3' 1.280(8)
C17' C18' 1.469(9)
C18' C19' 1.387(8)
C18' N1' 1.429(8)
C19' N4' 1.321(8)
C20' N2' 1.512(8)
C26' N3' 1.444(9)
C26' N4' 1.493(9)
C30' N4' 1.470(9)
C34' C35' 1.493(9)
C34' C35" 1.515(9)
B3 B4 1.759(12)
B3 B8 1.791(13)
B3 B7 1.798(13)
B4 B5 1.770(11)
B4 B9 1.770(12)
B4 B8 1.791(13)
B5 B10 1.776(12)
B5 B9 1.782(12)
B6 B11 1.745(14)
B6 B7 1.757(13)
B6 B10 1.765(13)
B7 B11 1.755(15)
B7 B8 1.759(14)
B8 B9 1.770(13)
B8 B11 1.784(14)
B9 B10 1.760(13)
B9 B11 1.775(14)
B10 B11 1.779(13)
B3' B4' 1.761(12)
B3' B8' 1.789(13)
B3' B7' 1.791(13)
B4' B5' 1.780(12)
B4' B8' 1.797(13)
B4' B9' 1.800(13)
B5' B10' 1.773(12)
B5' B9' 1.790(13)
B6' B7' 1.725(15)
B6' B11' 1.733(14)
B6' B10' 1.746(13)
B7' B11' 1.730(15)
B7' B8' 1.766(15)
B8' B11' 1.778(16)
B8' B9' 1.786(13)
B9' B10' 1.767(14)
B9' B11' 1.770(14)
B10' B11' 1.768(14)
N5' C36' 1.447(10)
N5' C35' 1.451(10)
N5' C37' 1.452(10)
N5" C37" 1.453(10)
N5" C36" 1.458(10)
N5" C35" 1.458(10)
